data_7249650
loop_
_publ_author_name
'Simosono, Cintia Almeida'
'Flores, Leon\~a S.'
'Sim\~oes, Tatiana Renata Gomes'
'do Pim, Walace Doti'
'Julve, Miguel'
'Marinho, Maria Vanda'

_publ_section_title
;
 Oxamate-Based Potassium-Organic Assembly With the Uncommon Binodal
 (6,12)-Coordinated alb Topology
;
_journal_name_full CrystEngComm
_journal_paper_doi 10.1039/D4CE01066C
_journal_year 2024
_chemical_formula_moiety 'C5 H3 K N O3'
_chemical_formula_sum 'C5 H3 K N O3'
_chemical_formula_weight 164.18
_space_group_crystal_system orthorhombic
_space_group_IT_number 62
_space_group_name_Hall '-P 2ac 2n'
_space_group_name_H-M_alt 'P n m a'
_atom_sites_solution_hydrogens geom
_atom_sites_solution_primary dual
_audit_block_doi 10.5517/ccdc.csd.cc25mwmb
_audit_creation_date 2020-07-06
_audit_creation_method
;
Olex2 1.3
(compiled 2020.06.28 svn.raecde09e for OlexSys, GUI svn.r6132)
;
_audit_update_record
;
2020-07-08 deposited with the CCDC.	2024-11-26 downloaded from the CCDC.
;
_cell_angle_alpha 90
_cell_angle_beta 90
_cell_angle_gamma 90
_cell_formula_units_Z 8
_cell_length_a 7.2425(2)
_cell_length_b 26.0431(9)
_cell_length_c 6.4409(2)
_cell_measurement_reflns_used 8304
_cell_measurement_temperature 292.92(10)
_cell_measurement_theta_max 28.5290
_cell_measurement_theta_min 4.2100
_cell_volume 1214.86(7)
_computing_cell_refinement 'CrysAlisPro 1.171.38.46 (Rigaku OD, 2015)'
_computing_data_collection 'CrysAlisPro 1.171.38.46 (Rigaku OD, 2015)'
_computing_data_reduction 'CrysAlisPro 1.171.38.46 (Rigaku OD, 2015)'
_computing_molecular_graphics 'Olex2 1.3 (Dolomanov et al., 2009)'
_computing_publication_material 'Olex2 1.3 (Dolomanov et al., 2009)'
_computing_structure_refinement 'SHELXL 2018/3 (Sheldrick, 2015)'
_computing_structure_solution 'SHELXT 2018/2 (Sheldrick, 2018)'
_diffrn_ambient_environment air
_diffrn_ambient_temperature 292.92(10)
_diffrn_detector 'CCD plate'
_diffrn_detector_area_resol_mean 5.2923
_diffrn_detector_type AtlasS2
_diffrn_measured_fraction_theta_full 0.998
_diffrn_measured_fraction_theta_max 0.959
_diffrn_measurement_details
;
List of Runs (angles in degrees, time in seconds):

  # Type    Start    End  Width  t~exp~   \w     \q     \k     \f   Frames
#--------------------------------------------------------------------------
  1  \w    -61.00  40.00   1.00    7.88    --   11.79 -57.00   0.00  101
  2  \w    -20.00  53.00   1.00    7.88    --   11.79 -99.00-120.00   73
  3  \w    -16.00  85.00   1.00    7.88    --   11.79  57.00 -60.00  101
  4  \w    -16.00  85.00   1.00    7.88    --   11.79  57.00 150.00  101
  5  \w    -13.00  86.00   1.00    7.88    --   11.79  38.00  60.00   99
  6  \w    -20.00  53.00   1.00    7.88    --   11.79 -99.00 150.00   73
  7  \w    -20.00  53.00   1.00    7.88    --   11.79 -99.00 120.00   73
  8  \w    -15.00  56.00   1.00    7.88    --   11.79-105.00 -43.00   71
  9  \w     34.00  99.00   1.00    7.88    --   11.79-178.00  30.00   65
 10  \w    -20.00  29.00   1.00    7.88    --  -12.03 -99.00 150.00   49
 11  \w    -20.00  23.00   1.00    7.88    --   11.79 -99.00  60.00   43
;
_diffrn_measurement_device 'four-circle diffractometer'
_diffrn_measurement_device_type 'SuperNova, Dual, Cu at zero, AtlasS2'
_diffrn_measurement_method '\w scans'
_diffrn_orient_matrix_type 'CrysAlisPro convention (1999,Acta A55,543-557)'
_diffrn_orient_matrix_UB_11 0.0244805000
_diffrn_orient_matrix_UB_12 -0.0261066000
_diffrn_orient_matrix_UB_13 0.0151731000
_diffrn_orient_matrix_UB_21 0.0129398000
_diffrn_orient_matrix_UB_22 -0.0029224000
_diffrn_orient_matrix_UB_23 -0.1084820000
_diffrn_orient_matrix_UB_31 0.0939519000
_diffrn_orient_matrix_UB_32 0.0072157000
_diffrn_orient_matrix_UB_33 0.0109892000
_diffrn_radiation_monochromator mirror
_diffrn_radiation_probe x-ray
_diffrn_radiation_type 'Mo K\a'
_diffrn_radiation_wavelength 0.71073
_diffrn_reflns_av_R_equivalents 0.0408
_diffrn_reflns_av_unetI/netI 0.0187
_diffrn_reflns_Laue_measured_fraction_full 0.998
_diffrn_reflns_Laue_measured_fraction_max 0.959
_diffrn_reflns_limit_h_max 10
_diffrn_reflns_limit_h_min -10
_diffrn_reflns_limit_k_max 35
_diffrn_reflns_limit_k_min -36
_diffrn_reflns_limit_l_max 8
_diffrn_reflns_limit_l_min -8
_diffrn_reflns_number 25240
_diffrn_reflns_point_group_measured_fraction_full 0.998
_diffrn_reflns_point_group_measured_fraction_max 0.959
_diffrn_reflns_theta_full 25.242
_diffrn_reflns_theta_max 29.775
_diffrn_reflns_theta_min 3.258
_diffrn_source 'micro-focus sealed X-ray tube'
_diffrn_source_type 'SuperNova (Mo) X-ray Source'
_exptl_absorpt_coefficient_mu 0.808
_exptl_absorpt_correction_T_max 1.00000
_exptl_absorpt_correction_T_min 0.80973
_exptl_absorpt_correction_type multi-scan
_exptl_absorpt_process_details
;
CrysAlisPro 1.171.38.46 (Rigaku Oxford Diffraction, 2015)
Empirical absorption correction using spherical harmonics,
 implemented in SCALE3 ABSPACK scaling algorithm.
;
_exptl_crystal_colour 'clear light colourless'
_exptl_crystal_colour_lustre clear
_exptl_crystal_colour_modifier light
_exptl_crystal_colour_primary colourless
_exptl_crystal_density_diffrn 1.795
_exptl_crystal_description trapezoid
_exptl_crystal_F_000 664
_exptl_crystal_size_max 0.264
_exptl_crystal_size_mid 0.169
_exptl_crystal_size_min 0.08
_refine_diff_density_max 0.347
_refine_diff_density_min -0.313
_refine_diff_density_rms 0.058
_refine_ls_extinction_method none
_refine_ls_goodness_of_fit_ref 1.066
_refine_ls_hydrogen_treatment constr
_refine_ls_matrix_type full
_refine_ls_number_parameters 94
_refine_ls_number_reflns 1697
_refine_ls_number_restraints 0
_refine_ls_restrained_S_all 1.066
_refine_ls_R_factor_all 0.0402
_refine_ls_R_factor_gt 0.0339
_refine_ls_shift/su_max 0.001
_refine_ls_shift/su_mean 0.000
_refine_ls_structure_factor_coef Fsqd
_refine_ls_weighting_details 'w=1/[\s^2^(Fo^2^)+(0.0293P)^2^+0.9832P] where P=(Fo^2^+2Fc^2^)/3'
_refine_ls_weighting_scheme calc
_refine_ls_wR_factor_gt 0.0764
_refine_ls_wR_factor_ref 0.0793
_reflns_Friedel_coverage 0.000
_reflns_number_gt 1492
_reflns_number_total 1697
_reflns_threshold_expression 'I > 2\s(I)'
_cod_data_source_file d4ce01066c2.cif
_cod_data_source_block cis042_a
_cod_database_code 7249650
_shelx_shelxl_version_number 2018/3
_chemical_oxdiff_formula 'C11 H10 N O'
_shelx_space_group_comment
;
The symmetry employed for this shelxl refinement is uniquely defined
by the following loop, which should always be used as a source of
symmetry information in preference to the above space-group names.
They are only intended as comments.
;
_shelx_estimated_absorpt_t_max 0.938
_shelx_estimated_absorpt_t_min 0.815
_reflns_odcompleteness_completeness 99.53
_reflns_odcompleteness_iscentric 1
_reflns_odcompleteness_theta 26.32
_olex2_refinement_description
;
1. Fixed Uiso
 At 1.2 times of:
  All C(H) groups, All N(H) groups
2.a Aromatic/amide H refined with riding coordinates:
 N1(H1), C4(H4), C6(H6), C5(H5)
;
_olex2_date_sample_data_collection 2016-08-24
_olex2_submission_special_instructions 'No special instructions were received'
_oxdiff_exptl_absorpt_empirical_details
;
Empirical correction (ABSPACK) includes:
- Absorption correction using spherical harmonics
- Frame scaling
- Detector area scaling
;
_oxdiff_exptl_absorpt_empirical_full_max 1.206
_oxdiff_exptl_absorpt_empirical_full_min 0.822

loop_
_space_group_symop_operation_xyz
'x, y, z'
'-x+1/2, -y, z+1/2'
'-x, y+1/2, -z'
'x+1/2, -y+1/2, -z+1/2'
'-x, -y, -z'
'x-1/2, y, -z-1/2'
'x, -y-1/2, z'
'-x-1/2, y-1/2, z-1/2'

loop_
_atom_site_label
_atom_site_type_symbol
_atom_site_fract_x
_atom_site_fract_y
_atom_site_fract_z
_atom_site_U_iso_or_equiv
_atom_site_adp_type
_atom_site_occupancy
_atom_site_site_symmetry_order
_atom_site_calc_flag
_atom_site_refinement_flags_posn
_atom_site_refinement_flags_adp
_atom_site_refinement_flags_occupancy
_atom_site_disorder_assembly
_atom_site_disorder_group
K1 K 0.30664(5) 0.54450(2) 0.28941(6) 0.02679(12) Uani 1 1 d . . . . .
O1 O 0.42887(18) 0.53546(5) 0.7135(2) 0.0343(3) Uani 1 1 d . . . . .
O3 O 0.52473(18) 0.58523(5) 0.97623(19) 0.0334(3) Uani 1 1 d . . . . .
O2 O 0.57179(19) 0.60678(5) 0.44393(19) 0.0363(3) Uani 1 1 d . . . . .
N1 N 0.6377(2) 0.65787(5) 0.7204(2) 0.0247(3) Uani 1 1 d . . . . .
H1 H 0.647802 0.657743 0.853429 0.030 Uiso 1 1 calc R U . . .
C1 C 0.5026(2) 0.57433(6) 0.7898(3) 0.0233(3) Uani 1 1 d . . . . .
C4 C 0.6465(3) 0.750000 0.7125(3) 0.0228(4) Uani 1 2 d S T P . .
H4 H 0.589264 0.750000 0.841778 0.027 Uiso 1 2 calc R U P . .
C2 C 0.5746(2) 0.61455(6) 0.6307(2) 0.0226(3) Uani 1 1 d . . . . .
C3 C 0.6893(2) 0.70369(6) 0.6161(3) 0.0228(3) Uani 1 1 d . . . . .
C6 C 0.8212(3) 0.750000 0.3310(4) 0.0284(5) Uani 1 2 d S T P . .
H6 H 0.880859 0.750000 0.203179 0.034 Uiso 1 2 calc R U P . .
C5 C 0.7778(2) 0.70342(6) 0.4241(3) 0.0272(3) Uani 1 1 d . . . . .
H5 H 0.807350 0.672585 0.359268 0.033 Uiso 1 1 calc R U . . .

loop_
_atom_site_aniso_label
_atom_site_aniso_U_11
_atom_site_aniso_U_22
_atom_site_aniso_U_33
_atom_site_aniso_U_23
_atom_site_aniso_U_13
_atom_site_aniso_U_12
K1 0.02667(19) 0.02531(19) 0.0284(2) 0.00043(13) -0.00082(14) -0.00404(14)
O1 0.0377(7) 0.0217(6) 0.0435(8) 0.0024(5) -0.0044(6) -0.0085(5)
O3 0.0399(7) 0.0347(7) 0.0256(6) 0.0057(5) 0.0005(5) -0.0032(6)
O2 0.0485(8) 0.0354(7) 0.0250(6) -0.0057(5) 0.0026(6) -0.0163(6)
N1 0.0347(8) 0.0181(6) 0.0212(6) -0.0008(5) 0.0015(6) -0.0036(6)
C1 0.0199(7) 0.0203(7) 0.0298(8) 0.0037(6) 0.0005(6) 0.0021(6)
C4 0.0254(11) 0.0209(10) 0.0222(11) 0.000 0.0019(9) 0.000
C2 0.0215(7) 0.0208(7) 0.0255(8) -0.0008(6) 0.0015(6) -0.0008(6)
C3 0.0246(7) 0.0179(7) 0.0257(8) 0.0005(6) -0.0013(6) -0.0021(6)
C6 0.0304(12) 0.0276(11) 0.0272(11) 0.000 0.0072(10) 0.000
C5 0.0312(8) 0.0218(7) 0.0285(8) -0.0045(6) 0.0045(7) 0.0003(6)

loop_
_atom_type_symbol
_atom_type_description
_atom_type_scat_dispersion_real
_atom_type_scat_dispersion_imag
_atom_type_scat_source
C C 0.0033 0.0016 'International Tables Vol C Tables 4.2.6.8 and 6.1.1.4'
H H 0.0000 0.0000 'International Tables Vol C Tables 4.2.6.8 and 6.1.1.4'
K K 0.2009 0.2494 'International Tables Vol C Tables 4.2.6.8 and 6.1.1.4'
N N 0.0061 0.0033 'International Tables Vol C Tables 4.2.6.8 and 6.1.1.4'
O O 0.0106 0.0060 'International Tables Vol C Tables 4.2.6.8 and 6.1.1.4'

loop_
_geom_angle_atom_site_label_1
_geom_angle_atom_site_label_2
_geom_angle_atom_site_label_3
_geom_angle
_geom_angle_site_symmetry_1
_geom_angle_site_symmetry_3
_geom_angle_publ_flag
K1 K1 K1 71.889(14) 6_556 2_564 ?
K1 K1 K1 95.173(14) 6_656 2_564 ?
K1 K1 K1 164.04(2) 6_556 6_656 ?
O1 K1 K1 50.04(3) 2_564 6_556 ?
O1 K1 K1 47.83(3) 5_666 6_656 ?
O1 K1 K1 73.18(3) 5_666 2_564 ?
O1 K1 K1 80.06(3) . 6_656 ?
O1 K1 K1 140.27(3) . 2_564 ?
O1 K1 K1 45.28(3) 2_564 2_564 ?
O1 K1 K1 132.03(3) 5_666 6_556 ?
O1 K1 K1 115.84(3) . 6_556 ?
O1 K1 K1 126.34(3) 2_564 6_656 ?
O1 K1 O1 107.38(4) 2_564 . ?
O1 K1 O1 74.82(4) 5_666 . ?
O1 K1 O1 81.99(3) 2_564 5_666 ?
O1 K1 O3 121.09(4) 2_564 1_554 ?
O1 K1 O3 85.92(4) 2_564 6_557 ?
O1 K1 O2 88.06(4) 2_564 6_556 ?
O1 K1 C1 62.45(4) 2_564 5_666 ?
O1 K1 C1 20.21(4) 5_666 5_666 ?
O1 K1 C1 86.76(4) . 5_666 ?
O1 K1 C2 90.73(4) 5_666 . ?
O1 K1 C2 42.87(4) . . ?
O1 K1 C2 150.02(4) 2_564 . ?
O3 K1 K1 117.59(3) 1_554 6_556 ?
O3 K1 K1 48.81(3) 6_557 6_556 ?
O3 K1 K1 144.19(3) 6_557 6_656 ?
O3 K1 K1 120.42(3) 6_557 2_564 ?
O3 K1 K1 48.31(3) 1_554 6_656 ?
O3 K1 K1 75.88(3) 1_554 2_564 ?
O3 K1 O1 142.16(4) 6_557 5_666 ?
O3 K1 O1 83.74(4) 1_554 5_666 ?
O3 K1 O1 123.09(4) 1_554 . ?
O3 K1 O1 74.89(4) 6_557 . ?
O3 K1 O3 132.39(5) 6_557 1_554 ?
O3 K1 O2 74.51(4) 1_554 6_556 ?
O3 K1 O2 67.61(4) 6_557 6_556 ?
O3 K1 C1 136.78(4) 6_557 5_666 ?
O3 K1 C1 90.43(4) 1_554 5_666 ?
O3 K1 C2 86.61(4) 1_554 . ?
O3 K1 C2 82.19(4) 6_557 . ?
O2 K1 K1 49.28(3) . 6_656 ?
O2 K1 K1 77.35(3) 6_556 2_564 ?
O2 K1 K1 138.99(3) . 6_556 ?
O2 K1 K1 121.94(3) 6_556 6_656 ?
O2 K1 K1 47.27(3) 6_556 6_556 ?
O2 K1 K1 141.23(3) . 2_564 ?
O2 K1 O1 164.85(4) . 2_564 ?
O2 K1 O1 87.89(4) . 5_666 ?
O2 K1 O1 58.78(4) . . ?
O2 K1 O1 138.21(4) 6_556 . ?
O2 K1 O1 146.83(4) 6_556 5_666 ?
O2 K1 O3 95.39(4) . 6_557 ?
O2 K1 O3 68.51(4) . 1_554 ?
O2 K1 O2 106.42(5) . 6_556 ?
O2 K1 C1 133.68(4) 6_556 5_666 ?
O2 K1 C1 108.07(4) . 5_666 ?
O2 K1 C2 18.12(4) . . ?
O2 K1 C2 112.23(4) 6_556 . ?
C1 K1 K1 112.24(3) 5_666 6_556 ?
C1 K1 K1 56.41(3) 5_666 2_564 ?
C1 K1 K1 65.18(3) 5_666 6_656 ?
C1 K1 C2 110.20(4) 5_666 . ?
C2 K1 K1 157.21(3) . 2_564 ?
C2 K1 K1 62.09(3) . 6_656 ?
C2 K1 K1 130.15(3) . 6_556 ?
K1 O1 K1 92.29(4) 2_565 . ?
K1 O1 K1 105.17(4) 5_666 . ?
K1 O1 K1 82.13(3) 2_565 5_666 ?
C1 O1 K1 108.10(10) . 5_666 ?
C1 O1 K1 116.04(10) . . ?
C1 O1 K1 144.65(12) . 2_565 ?
K1 O3 K1 82.89(3) 6_657 1_556 ?
C1 O3 K1 122.78(11) . 1_556 ?
C1 O3 K1 122.48(11) . 6_657 ?
K1 O2 K1 83.45(3) . 6_656 ?
C2 O2 K1 118.31(11) . . ?
C2 O2 K1 128.15(12) . 6_656 ?
C2 N1 H1 116.9 . . ?
C2 N1 C3 126.17(14) . . ?
C3 N1 H1 116.9 . . ?
O1 C1 K1 51.69(9) . 5_666 ?
O1 C1 C2 115.56(14) . . ?
O3 C1 K1 107.32(10) . 5_666 ?
O3 C1 O1 128.39(15) . . ?
O3 C1 C2 116.05(14) . . ?
C2 C1 K1 112.02(9) . 5_666 ?
C3 C4 H4 119.9 7_575 . ?
C3 C4 H4 119.9 . . ?
C3 C4 C3 120.2(2) . 7_575 ?
O2 C2 K1 43.57(8) . . ?
O2 C2 N1 124.57(15) . . ?
O2 C2 C1 122.16(14) . . ?
N1 C2 K1 154.96(11) . . ?
N1 C2 C1 113.27(13) . . ?
C1 C2 K1 82.83(8) . . ?
C4 C3 N1 117.32(15) . . ?
C4 C3 C5 120.21(15) . . ?
C5 C3 N1 122.47(14) . . ?
C5 C6 H6 119.1 . . ?
C5 C6 H6 119.1 7_575 . ?
C5 C6 C5 121.7(2) 7_575 . ?
C3 C5 H5 120.6 . . ?
C6 C5 C3 118.86(16) . . ?
C6 C5 H5 120.6 . . ?

loop_
_geom_bond_atom_site_label_1
_geom_bond_atom_site_label_2
_geom_bond_distance
_geom_bond_site_symmetry_2
_geom_bond_publ_flag
K1 K1 4.0518(4) 2_564 ?
K1 K1 3.65667(14) 6_656 ?
K1 K1 3.65666(14) 6_556 ?
K1 O1 2.8296(14) 5_666 ?
K1 O1 2.7358(12) 2_564 ?
K1 O1 2.8813(14) . ?
K1 O3 2.7729(13) 1_554 ?
K1 O3 2.7518(13) 6_557 ?
K1 O2 2.7896(14) 6_556 ?
K1 O2 2.7035(13) . ?
K1 C1 3.4274(16) 5_666 ?
K1 C2 3.4533(16) . ?
O1 C1 1.245(2) . ?
O3 C1 1.244(2) . ?
O2 C2 1.220(2) . ?
N1 H1 0.8600 . ?
N1 C2 1.348(2) . ?
N1 C3 1.419(2) . ?
C1 C2 1.555(2) . ?
C4 H4 0.9300 . ?
C4 C3 1.3914(19) . ?
C4 C3 1.3914(19) 7_575 ?
C3 C5 1.393(2) . ?
C6 H6 0.9300 . ?
C6 C5 1.389(2) 7_575 ?
C6 C5 1.389(2) . ?
C5 H5 0.9300 . ?

loop_
_geom_torsion_atom_site_label_1
_geom_torsion_atom_site_label_2
_geom_torsion_atom_site_label_3
_geom_torsion_atom_site_label_4
_geom_torsion
_geom_torsion_site_symmetry_1
_geom_torsion_site_symmetry_2
_geom_torsion_site_symmetry_3
_geom_torsion_site_symmetry_4
_geom_torsion_publ_flag
K1 O1 C1 K1 -117.79(11) . . . 5_666 ?
K1 O1 C1 K1 102.23(18) 2_565 . . 5_666 ?
K1 O1 C1 O3 160.37(15) . . . . ?
K1 O1 C1 O3 -81.84(19) 5_666 . . . ?
K1 O1 C1 O3 20.4(3) 2_565 . . . ?
K1 O1 C1 C2 98.74(13) 5_666 . . . ?
K1 O1 C1 C2 -19.05(17) . . . . ?
K1 O1 C1 C2 -159.03(13) 2_565 . . . ?
K1 O3 C1 K1 25.75(13) 6_657 . . 5_666 ?
K1 O3 C1 K1 -77.87(11) 1_556 . . 5_666 ?
K1 O3 C1 O1 -23.4(2) 1_556 . . . ?
K1 O3 C1 O1 80.2(2) 6_657 . . . ?
K1 O3 C1 C2 156.01(10) 1_556 . . . ?
K1 O3 C1 C2 -100.38(14) 6_657 . . . ?
K1 O2 C2 K1 -104.98(14) 6_656 . . . ?
K1 O2 C2 N1 104.32(17) 6_656 . . . ?
K1 O2 C2 N1 -150.70(13) . . . . ?
K1 O2 C2 C1 29.0(2) . . . . ?
K1 O2 C2 C1 -76.00(19) 6_656 . . . ?
K1 C1 C2 K1 71.06(6) 5_666 . . . ?
K1 C1 C2 O2 51.40(19) 5_666 . . . ?
K1 C1 C2 N1 -128.89(12) 5_666 . . . ?
O1 C1 C2 K1 14.28(13) . . . . ?
O1 C1 C2 O2 -5.4(2) . . . . ?
O1 C1 C2 N1 174.32(15) . . . . ?
O3 C1 C2 K1 -165.22(14) . . . . ?
O3 C1 C2 O2 175.11(17) . . . . ?
O3 C1 C2 N1 -5.2(2) . . . . ?
N1 C3 C5 C6 179.10(18) . . . . ?
C4 C3 C5 C6 -0.4(3) . . . . ?
C2 N1 C3 C4 142.71(18) . . . . ?
C2 N1 C3 C5 -36.8(2) . . . . ?
C3 N1 C2 K1 -44.4(3) . . . . ?
C3 N1 C2 O2 8.4(3) . . . . ?
C3 N1 C2 C1 -171.27(14) . . . . ?
C3 C4 C3 N1 -178.44(14) 7_575 . . . ?
C3 C4 C3 C5 1.1(3) 7_575 . . . ?
C5 C6 C5 C3 -0.3(4) 7_575 . . . ?
